data_7111757
loop_
_publ_author_name
'Rivers, Joseph H.'
'Jones, Richard A.'

_publ_section_title
;
 Synthesis and structures of the homoleptic cations [M(PMe3)5]+ (M = Rh,
 Ir)
;
_journal_issue 24
_journal_name_full 'Chemical Communications'
_journal_page_first 4300
_journal_page_last 4302
_journal_paper_doi 10.1039/c0cc00892c
_journal_volume 46
_journal_year 2010
_chemical_formula_moiety 'C15 H45 P5 Rh, C24 B F20'
_chemical_formula_sum 'C39 H45 B F20 P5 Rh'
_chemical_formula_weight 1162.32
_chemical_name_common
;pentakis(trimethylphosphine)rhodium(i)
tetra(pentafluorophenyl)borate
;
_chemical_name_systematic
;
pentakis(trimethylphosphine)rhodium(I) tetra(pentafluorophenyl)borate
;
_space_group_IT_number 2
_symmetry_cell_setting triclinic
_symmetry_space_group_name_Hall '-P 1'
_symmetry_space_group_name_H-M 'P -1'
_atom_sites_solution_hydrogens geom
_atom_sites_solution_primary direct
_atom_sites_solution_secondary difmap
_audit_creation_method SHELXL-97
_cell_angle_alpha 111.8790(10)
_cell_angle_beta 99.044(2)
_cell_angle_gamma 103.507(2)
_cell_formula_units_Z 2
_cell_length_a 12.7999(8)
_cell_length_b 13.4422(8)
_cell_length_c 15.4812(9)
_cell_measurement_reflns_used 32533
_cell_measurement_temperature 100(2)
_cell_measurement_theta_max 55.10
_cell_measurement_theta_min 6.12
_cell_volume 2313.7(2)
_computing_cell_refinement 'CrystalClear (Rigaku Inc., 2008)'
_computing_data_collection 'CrystalClear (Rigaku Inc., 2008)'
_computing_data_reduction 'CrystalClear (Rigaku Inc., 2008)'
_computing_molecular_graphics 'Ortep-3 for Windows (Farrugia, 1997)'
_computing_publication_material 'CIFTAB (Sheldrick, 2008)'
_computing_structure_refinement 'XL SHELXTL/PC, Siemens Analytical'
_computing_structure_solution
;

SIR97 - Altomare A., Burla M.C., Camalli M., Cascarano G.L., Giacovazzo C.,
Guagliardi A., Moliterni A.G.G., Polidori G.,Spagna R.
;
_diffrn_ambient_temperature 100(2)
_diffrn_detector_area_resol_mean 28.5714
_diffrn_measured_fraction_theta_full 0.998
_diffrn_measured_fraction_theta_max 0.998
_diffrn_measurement_device_type 'Rigaku AFC-12 with Saturn 724+CCD'
_diffrn_measurement_method \w-scan
_diffrn_radiation_monochromator graphite
_diffrn_radiation_source 'fine-focus sealed tube'
_diffrn_radiation_type MoK\a
_diffrn_radiation_wavelength 0.71069
_diffrn_reflns_av_R_equivalents 0.0760
_diffrn_reflns_av_sigmaI/netI 0.0751
_diffrn_reflns_limit_h_max 16
_diffrn_reflns_limit_h_min -16
_diffrn_reflns_limit_k_max 17
_diffrn_reflns_limit_k_min -17
_diffrn_reflns_limit_l_max 20
_diffrn_reflns_limit_l_min -20
_diffrn_reflns_number 47554
_diffrn_reflns_theta_full 27.48
_diffrn_reflns_theta_max 27.48
_diffrn_reflns_theta_min 3.06
_exptl_absorpt_coefficient_mu 0.653
_exptl_absorpt_correction_T_max 0.968
_exptl_absorpt_correction_T_min 0.889
_exptl_absorpt_correction_type multi-scan
_exptl_absorpt_process_details
;
Abscor. T. Higashi (2001).
The Rigaku Corporation, Tokyo, Japan.
;
_exptl_crystal_colour orange
_exptl_crystal_density_diffrn 1.668
_exptl_crystal_density_method 'not measured'
_exptl_crystal_description prism
_exptl_crystal_F_000 1168
_exptl_crystal_size_max 0.087
_exptl_crystal_size_mid 0.075
_exptl_crystal_size_min 0.072
_refine_diff_density_max 2.113
_refine_diff_density_min -0.845
_refine_diff_density_rms 0.123
_refine_ls_extinction_method none
_refine_ls_goodness_of_fit_ref 1.031
_refine_ls_hydrogen_treatment constr
_refine_ls_matrix_type full
_refine_ls_number_parameters 610
_refine_ls_number_reflns 10580
_refine_ls_number_restraints 0
_refine_ls_restrained_S_all 1.031
_refine_ls_R_factor_all 0.0937
_refine_ls_R_factor_gt 0.0609
_refine_ls_shift/su_max 0.000
_refine_ls_shift/su_mean 0.000
_refine_ls_structure_factor_coef Fsqd
_refine_ls_weighting_details 'calc w=1/[\s^2^(Fo^2^)+(0.0391P)^2^+9.8117P] where P=(Fo^2^+2Fc^2^)/3'
_refine_ls_weighting_scheme calc
_refine_ls_wR_factor_gt 0.1209
_refine_ls_wR_factor_ref 0.1358
_reflns_number_gt 7709
_reflns_number_total 10580
_reflns_threshold_expression >2sigma(I)
_cod_data_source_file c0cc00892csup1.cif
_cod_data_source_block RhP5B
_cod_original_sg_symbol_H-M P-1
_cod_database_code 7111757

loop_
_symmetry_equiv_pos_as_xyz
'x, y, z'
'-x, -y, -z'

loop_
_atom_site_label
_atom_site_type_symbol
_atom_site_fract_x
_atom_site_fract_y
_atom_site_fract_z
_atom_site_U_iso_or_equiv
_atom_site_adp_type
_atom_site_occupancy
_atom_site_symmetry_multiplicity
_atom_site_calc_flag
_atom_site_refinement_flags
Rh1 Rh 0.78132(3) 0.12224(3) 0.19099(2) 0.01578(10) Uani 1 1 d .
P1 P 0.97523(11) 0.16437(12) 0.26383(10) 0.0309(3) Uani 1 1 d .
P2 P 0.75543(11) -0.07032(10) 0.12239(9) 0.0258(3) Uani 1 1 d .
P3 P 0.79697(11) 0.31343(10) 0.25500(9) 0.0230(3) Uani 1 1 d .
P4 P 0.67073(11) 0.09825(11) 0.29229(9) 0.0268(3) Uani 1 1 d .
P5 P 0.75250(11) 0.12111(11) 0.03569(9) 0.0261(3) Uani 1 1 d .
B1 B 0.3588(4) 0.6075(4) 0.2779(4) 0.0180(10) Uani 1 1 d .
F1 F 0.5542(2) 0.5453(2) 0.24581(19) 0.0263(6) Uani 1 1 d .
F2 F 0.7680(2) 0.6652(3) 0.3367(2) 0.0379(7) Uani 1 1 d .
F3 F 0.8248(2) 0.8817(3) 0.4748(2) 0.0398(8) Uani 1 1 d .
F4 F 0.6605(2) 0.9701(2) 0.5253(2) 0.0330(7) Uani 1 1 d .
F5 F 0.4483(2) 0.8528(2) 0.43795(18) 0.0246(6) Uani 1 1 d .
F6 F 0.4943(2) 0.6611(2) 0.14186(19) 0.0266(6) Uani 1 1 d .
F7 F 0.4263(3) 0.5684(2) -0.04788(19) 0.0332(7) Uani 1 1 d .
F8 F 0.2170(3) 0.4166(2) -0.14397(19) 0.0395(8) Uani 1 1 d .
F9 F 0.0803(3) 0.3556(2) -0.0410(2) 0.0362(7) Uani 1 1 d .
F10 F 0.1509(2) 0.4401(2) 0.15105(19) 0.0265(6) Uani 1 1 d .
F11 F 0.3734(2) 0.6420(2) 0.47472(17) 0.0225(6) Uani 1 1 d .
F12 F 0.3749(2) 0.4947(2) 0.55188(19) 0.0294(6) Uani 1 1 d .
F13 F 0.3642(3) 0.2784(3) 0.4389(2) 0.0372(7) Uani 1 1 d .
F14 F 0.3480(3) 0.2145(2) 0.2476(2) 0.0341(7) Uani 1 1 d .
F15 F 0.3430(3) 0.3563(2) 0.16855(18) 0.0287(6) Uani 1 1 d .
F16 F 0.3450(2) 0.7952(2) 0.23697(19) 0.0258(6) Uani 1 1 d .
F17 F 0.1941(3) 0.9021(2) 0.2588(2) 0.0343(7) Uani 1 1 d .
F18 F 0.0262(3) 0.8412(3) 0.3373(2) 0.0392(8) Uani 1 1 d .
F19 F 0.0148(2) 0.6688(2) 0.3914(2) 0.0313(7) Uani 1 1 d .
F20 F 0.1601(2) 0.5573(2) 0.36631(19) 0.0236(6) Uani 1 1 d .
C1 C 1.0257(6) 0.0617(6) 0.2941(6) 0.059(2) Uani 1 1 d .
H1A H 1.1070 0.0921 0.3206 0.089 Uiso 1 1 calc R
H1B H 1.0059 -0.0090 0.2357 0.089 Uiso 1 1 calc R
H1C H 0.9912 0.0471 0.3423 0.089 Uiso 1 1 calc R
C2 C 1.0707(5) 0.1858(6) 0.1889(5) 0.0562(18) Uani 1 1 d .
H2A H 1.1467 0.1954 0.2220 0.084 Uiso 1 1 calc R
H2B H 1.0698 0.2534 0.1788 0.084 Uiso 1 1 calc R
H2C H 1.0459 0.1197 0.1262 0.084 Uiso 1 1 calc R
C3 C 1.0531(5) 0.2876(5) 0.3778(4) 0.0390(13) Uani 1 1 d .
H3A H 1.0190 0.2830 0.4293 0.059 Uiso 1 1 calc R
H3B H 1.0512 0.3567 0.3709 0.059 Uiso 1 1 calc R
H3C H 1.1307 0.2889 0.3944 0.059 Uiso 1 1 calc R
C4 C 0.8384(5) -0.1190(5) 0.0392(4) 0.0395(14) Uani 1 1 d .
H4A H 0.8197 -0.2013 0.0142 0.059 Uiso 1 1 calc R
H4B H 0.9179 -0.0833 0.0735 0.059 Uiso 1 1 calc R
H4C H 0.8221 -0.0984 -0.0147 0.059 Uiso 1 1 calc R
C5 C 0.7842(5) -0.1402(5) 0.2022(4) 0.0406(14) Uani 1 1 d .
H5A H 0.7230 -0.2106 0.1814 0.061 Uiso 1 1 calc R
H5B H 0.7908 -0.0897 0.2690 0.061 Uiso 1 1 calc R
H5C H 0.8542 -0.1573 0.1985 0.061 Uiso 1 1 calc R
C6 C 0.6156(5) -0.1662(5) 0.0466(4) 0.0409(14) Uani 1 1 d .
H6A H 0.5854 -0.1357 0.0035 0.061 Uiso 1 1 calc R
H6B H 0.5664 -0.1734 0.0880 0.061 Uiso 1 1 calc R
H6C H 0.6204 -0.2408 0.0080 0.061 Uiso 1 1 calc R
C7 C 0.9054(5) 0.4026(4) 0.2265(4) 0.0356(13) Uani 1 1 d .
H7A H 0.8997 0.3668 0.1573 0.053 Uiso 1 1 calc R
H7B H 0.9791 0.4118 0.2638 0.053 Uiso 1 1 calc R
H7C H 0.8953 0.4770 0.2432 0.053 Uiso 1 1 calc R
C8 C 0.8356(5) 0.3976(5) 0.3868(4) 0.0364(13) Uani 1 1 d .
H8A H 0.8432 0.4767 0.4010 0.055 Uiso 1 1 calc R
H8B H 0.9067 0.3927 0.4162 0.055 Uiso 1 1 calc R
H8C H 0.7775 0.3682 0.4134 0.055 Uiso 1 1 calc R
C9 C 0.6731(5) 0.3513(5) 0.2210(4) 0.0363(13) Uani 1 1 d .
H9A H 0.6521 0.3918 0.2792 0.054 Uiso 1 1 calc R
H9B H 0.6112 0.2824 0.1779 0.054 Uiso 1 1 calc R
H9C H 0.6897 0.3999 0.1876 0.054 Uiso 1 1 calc R
C10 C 0.5719(5) 0.1762(5) 0.3165(4) 0.0363(13) Uani 1 1 d .
H10A H 0.5164 0.1547 0.2559 0.054 Uiso 1 1 calc R
H10B H 0.6119 0.2576 0.3447 0.054 Uiso 1 1 calc R
H10C H 0.5344 0.1585 0.3619 0.054 Uiso 1 1 calc R
C11 C 0.5732(5) -0.0384(5) 0.2685(4) 0.0354(12) Uani 1 1 d .
H11A H 0.5405 -0.0304 0.3229 0.053 Uiso 1 1 calc R
H11B H 0.6131 -0.0938 0.2606 0.053 Uiso 1 1 calc R
H11C H 0.5138 -0.0643 0.2092 0.053 Uiso 1 1 calc R
C12 C 0.7498(5) 0.1363(5) 0.4157(4) 0.0415(14) Uani 1 1 d .
H12A H 0.7967 0.2158 0.4450 0.062 Uiso 1 1 calc R
H12B H 0.7971 0.0882 0.4139 0.062 Uiso 1 1 calc R
H12C H 0.6978 0.1254 0.4541 0.062 Uiso 1 1 calc R
C13 C 0.7042(5) 0.2262(5) 0.0076(4) 0.0404(14) Uani 1 1 d .
H13A H 0.7553 0.3021 0.0512 0.061 Uiso 1 1 calc R
H13B H 0.6291 0.2204 0.0161 0.061 Uiso 1 1 calc R
H13C H 0.7025 0.2124 -0.0594 0.061 Uiso 1 1 calc R
C14 C 0.8747(5) 0.1351(6) -0.0127(5) 0.0503(16) Uani 1 1 d .
H14A H 0.8531 0.1344 -0.0765 0.076 Uiso 1 1 calc R
H14B H 0.9029 0.0718 -0.0183 0.076 Uiso 1 1 calc R
H14C H 0.9331 0.2065 0.0311 0.076 Uiso 1 1 calc R
C15 C 0.6508(6) -0.0005(5) -0.0708(4) 0.0443(15) Uani 1 1 d .
H15A H 0.5764 -0.0125 -0.0598 0.066 Uiso 1 1 calc R
H15B H 0.6725 -0.0684 -0.0811 0.066 Uiso 1 1 calc R
H15C H 0.6495 0.0149 -0.1280 0.066 Uiso 1 1 calc R
C16 C 0.4890(4) 0.6931(4) 0.3332(3) 0.0194(9) Uani 1 1 d .
C17 C 0.5771(4) 0.6518(4) 0.3136(3) 0.0206(10) Uani 1 1 d .
C18 C 0.6881(4) 0.7122(4) 0.3593(3) 0.0257(11) Uani 1 1 d .
C19 C 0.7167(4) 0.8208(4) 0.4295(3) 0.0267(11) Uani 1 1 d .
C20 C 0.6344(4) 0.8657(4) 0.4538(3) 0.0240(10) Uani 1 1 d .
C21 C 0.5229(4) 0.8020(4) 0.4067(3) 0.0201(9) Uani 1 1 d .
C22 C 0.3280(4) 0.5543(4) 0.1588(3) 0.0181(9) Uani 1 1 d .
C23 C 0.2223(4) 0.4764(4) 0.1043(3) 0.0221(10) Uani 1 1 d .
C24 C 0.1841(4) 0.4301(4) 0.0051(3) 0.0253(10) Uani 1 1 d .
C25 C 0.2524(5) 0.4604(4) -0.0466(3) 0.0269(11) Uani 1 1 d .
C26 C 0.3570(4) 0.5367(4) 0.0015(3) 0.0247(11) Uani 1 1 d .
C27 C 0.3918(4) 0.5830(4) 0.1012(3) 0.0220(10) Uani 1 1 d .
C28 C 0.3533(4) 0.5078(4) 0.3170(3) 0.0187(9) Uani 1 1 d .
C29 C 0.3648(4) 0.5355(4) 0.4151(3) 0.0193(9) Uani 1 1 d .
C30 C 0.3674(4) 0.4616(4) 0.4570(3) 0.0218(10) Uani 1 1 d .
C31 C 0.3626(4) 0.3533(4) 0.4006(4) 0.0251(10) Uani 1 1 d .
C32 C 0.3551(4) 0.3216(4) 0.3042(3) 0.0247(10) Uani 1 1 d .
C33 C 0.3500(4) 0.3970(4) 0.2642(3) 0.0207(10) Uani 1 1 d .
C34 C 0.2638(4) 0.6718(4) 0.3023(3) 0.0179(9) Uani 1 1 d .
C35 C 0.2639(4) 0.7598(4) 0.2750(3) 0.0207(9) Uani 1 1 d .
C36 C 0.1866(4) 0.8169(4) 0.2858(3) 0.0250(10) Uani 1 1 d .
C37 C 0.1014(4) 0.7863(4) 0.3249(3) 0.0250(10) Uani 1 1 d .
C38 C 0.0956(4) 0.6989(4) 0.3517(3) 0.0233(10) Uani 1 1 d .
C39 C 0.1750(4) 0.6436(4) 0.3390(3) 0.0197(9) Uani 1 1 d .

loop_
_atom_site_aniso_label
_atom_site_aniso_U_11
_atom_site_aniso_U_22
_atom_site_aniso_U_33
_atom_site_aniso_U_23
_atom_site_aniso_U_13
_atom_site_aniso_U_12
Rh1 0.01869(18) 0.01508(18) 0.01529(17) 0.00683(14) 0.00606(13) 0.00684(13)
P1 0.0243(7) 0.0318(7) 0.0333(7) 0.0121(6) 0.0012(6) 0.0105(6)
P2 0.0320(7) 0.0174(6) 0.0312(7) 0.0107(5) 0.0148(6) 0.0092(5)
P3 0.0274(7) 0.0184(6) 0.0219(6) 0.0066(5) 0.0052(5) 0.0093(5)
P4 0.0291(7) 0.0286(7) 0.0254(7) 0.0121(6) 0.0131(6) 0.0091(6)
P5 0.0331(7) 0.0275(7) 0.0194(6) 0.0104(5) 0.0082(5) 0.0114(6)
B1 0.024(3) 0.017(2) 0.016(2) 0.008(2) 0.008(2) 0.009(2)
F1 0.0320(16) 0.0281(15) 0.0236(14) 0.0099(12) 0.0112(12) 0.0176(13)
F2 0.0264(16) 0.057(2) 0.0351(17) 0.0180(16) 0.0136(14) 0.0220(15)
F3 0.0261(16) 0.049(2) 0.0364(17) 0.0179(15) 0.0028(14) 0.0021(14)
F4 0.0375(17) 0.0187(14) 0.0288(15) 0.0047(12) -0.0025(13) 0.0011(13)
F5 0.0286(15) 0.0205(14) 0.0237(14) 0.0063(12) 0.0071(12) 0.0115(12)
F6 0.0298(15) 0.0307(15) 0.0237(14) 0.0161(12) 0.0111(12) 0.0074(13)
F7 0.0491(19) 0.0377(17) 0.0226(14) 0.0175(13) 0.0177(14) 0.0180(15)
F8 0.068(2) 0.0328(17) 0.0120(13) 0.0075(13) 0.0029(14) 0.0146(16)
F9 0.0418(19) 0.0265(16) 0.0268(15) 0.0079(13) -0.0048(14) 0.0020(14)
F10 0.0279(15) 0.0236(14) 0.0232(14) 0.0095(12) 0.0070(12) 0.0008(12)
F11 0.0321(15) 0.0195(14) 0.0158(12) 0.0054(11) 0.0089(11) 0.0099(12)
F12 0.0400(17) 0.0418(17) 0.0203(14) 0.0213(13) 0.0150(13) 0.0196(14)
F13 0.056(2) 0.0356(17) 0.0420(18) 0.0314(15) 0.0201(16) 0.0243(16)
F14 0.053(2) 0.0204(15) 0.0343(16) 0.0113(13) 0.0152(15) 0.0205(14)
F15 0.0523(19) 0.0224(14) 0.0153(13) 0.0071(11) 0.0122(13) 0.0186(14)
F16 0.0325(16) 0.0249(14) 0.0292(15) 0.0186(12) 0.0132(12) 0.0102(12)
F17 0.0465(19) 0.0304(16) 0.0409(17) 0.0239(14) 0.0140(15) 0.0226(14)
F18 0.0380(18) 0.0421(18) 0.0502(19) 0.0214(16) 0.0163(15) 0.0298(15)
F19 0.0244(15) 0.0372(17) 0.0363(16) 0.0156(14) 0.0146(13) 0.0125(13)
F20 0.0236(14) 0.0244(14) 0.0307(15) 0.0182(12) 0.0115(12) 0.0078(11)
C1 0.042(4) 0.048(4) 0.078(5) 0.024(4) -0.010(3) 0.019(3)
C2 0.033(3) 0.076(5) 0.046(4) 0.017(4) 0.014(3) 0.006(3)
C3 0.031(3) 0.039(3) 0.039(3) 0.011(3) 0.007(3) 0.007(3)
C4 0.046(4) 0.034(3) 0.045(3) 0.014(3) 0.023(3) 0.022(3)
C5 0.050(4) 0.035(3) 0.057(4) 0.030(3) 0.025(3) 0.024(3)
C6 0.045(4) 0.026(3) 0.041(3) 0.012(3) 0.012(3) -0.004(3)
C7 0.046(3) 0.017(3) 0.037(3) 0.012(2) 0.005(3) 0.002(2)
C8 0.042(3) 0.029(3) 0.027(3) 0.001(2) 0.006(2) 0.013(3)
C9 0.044(3) 0.033(3) 0.037(3) 0.014(3) 0.010(3) 0.023(3)
C10 0.032(3) 0.038(3) 0.030(3) 0.001(2) 0.016(2) 0.012(3)
C11 0.034(3) 0.038(3) 0.037(3) 0.019(3) 0.015(2) 0.008(2)
C12 0.039(3) 0.054(4) 0.032(3) 0.022(3) 0.011(3) 0.010(3)
C13 0.056(4) 0.039(3) 0.031(3) 0.018(3) 0.006(3) 0.022(3)
C14 0.051(4) 0.074(5) 0.050(4) 0.039(4) 0.031(3) 0.030(4)
C15 0.061(4) 0.036(3) 0.028(3) 0.012(3) 0.004(3) 0.009(3)
C16 0.028(2) 0.021(2) 0.016(2) 0.0125(19) 0.0097(19) 0.0096(19)
C17 0.029(3) 0.021(2) 0.018(2) 0.0113(19) 0.0114(19) 0.010(2)
C18 0.024(3) 0.041(3) 0.022(2) 0.020(2) 0.011(2) 0.015(2)
C19 0.022(3) 0.033(3) 0.024(2) 0.016(2) 0.002(2) 0.005(2)
C20 0.033(3) 0.020(2) 0.019(2) 0.010(2) 0.005(2) 0.005(2)
C21 0.024(2) 0.022(2) 0.022(2) 0.015(2) 0.0075(19) 0.0088(19)
C22 0.025(2) 0.017(2) 0.018(2) 0.0089(18) 0.0074(19) 0.0113(19)
C23 0.031(3) 0.017(2) 0.022(2) 0.0103(19) 0.008(2) 0.010(2)
C24 0.032(3) 0.017(2) 0.023(2) 0.009(2) 0.001(2) 0.006(2)
C25 0.047(3) 0.017(2) 0.013(2) 0.0046(19) 0.004(2) 0.012(2)
C26 0.044(3) 0.025(3) 0.017(2) 0.014(2) 0.016(2) 0.020(2)
C27 0.029(3) 0.018(2) 0.022(2) 0.0099(19) 0.008(2) 0.010(2)
C28 0.023(2) 0.019(2) 0.019(2) 0.0108(19) 0.0074(19) 0.0089(19)
C29 0.020(2) 0.020(2) 0.021(2) 0.0111(19) 0.0066(19) 0.0071(19)
C30 0.025(2) 0.031(3) 0.019(2) 0.015(2) 0.0087(19) 0.014(2)
C31 0.032(3) 0.027(3) 0.031(3) 0.022(2) 0.015(2) 0.015(2)
C32 0.030(3) 0.017(2) 0.029(3) 0.010(2) 0.008(2) 0.011(2)
C33 0.030(3) 0.020(2) 0.016(2) 0.0095(19) 0.0074(19) 0.012(2)
C34 0.022(2) 0.018(2) 0.014(2) 0.0079(18) 0.0047(18) 0.0067(18)
C35 0.024(2) 0.018(2) 0.019(2) 0.0067(19) 0.0054(19) 0.0056(19)
C36 0.033(3) 0.023(3) 0.023(2) 0.012(2) 0.005(2) 0.014(2)
C37 0.028(3) 0.023(3) 0.025(2) 0.006(2) 0.007(2) 0.017(2)
C38 0.020(2) 0.024(2) 0.022(2) 0.005(2) 0.0073(19) 0.006(2)
C39 0.024(2) 0.015(2) 0.019(2) 0.0058(18) 0.0041(19) 0.0053(18)

loop_
_atom_type_symbol
_atom_type_description
_atom_type_scat_dispersion_real
_atom_type_scat_dispersion_imag
_atom_type_scat_source
C C 0.0033 0.0016 'International Tables Vol C Tables 4.2.6.8 and 6.1.1.4'
H H 0.0000 0.0000 'International Tables Vol C Tables 4.2.6.8 and 6.1.1.4'
B B 0.0013 0.0007 'International Tables Vol C Tables 4.2.6.8 and 6.1.1.4'
F F 0.0171 0.0103 'International Tables Vol C Tables 4.2.6.8 and 6.1.1.4'
P P 0.1023 0.0942 'International Tables Vol C Tables 4.2.6.8 and 6.1.1.4'
Rh Rh -1.1178 0.9187 'International Tables Vol C Tables 4.2.6.8 and 6.1.1.4'

loop_
_geom_angle_atom_site_label_1
_geom_angle_atom_site_label_2
_geom_angle_atom_site_label_3
_geom_angle
P2 Rh1 P3 176.75(5)
P2 Rh1 P4 90.13(5)
P3 Rh1 P4 89.00(5)
P2 Rh1 P5 90.22(5)
P3 Rh1 P5 88.25(5)
P4 Rh1 P5 136.47(5)
P2 Rh1 P1 91.61(5)
P3 Rh1 P1 91.62(5)
P4 Rh1 P1 112.21(5)
P5 Rh1 P1 111.29(5)
C1 P1 C3 96.5(3)
C1 P1 C2 97.1(4)
C3 P1 C2 98.9(3)
C1 P1 Rh1 120.9(2)
C3 P1 Rh1 122.81(19)
C2 P1 Rh1 115.5(2)
C4 P2 C6 99.8(3)
C4 P2 C5 99.8(3)
C6 P2 C5 99.8(3)
C4 P2 Rh1 116.77(19)
C6 P2 Rh1 117.9(2)
C5 P2 Rh1 119.2(2)
C9 P3 C7 103.0(3)
C9 P3 C8 99.2(3)
C7 P3 C8 98.5(3)
C9 P3 Rh1 117.56(19)
C7 P3 Rh1 115.06(18)
C8 P3 Rh1 120.33(19)
C10 P4 C11 95.6(3)
C10 P4 C12 100.7(3)
C11 P4 C12 98.8(3)
C10 P4 Rh1 120.0(2)
C11 P4 Rh1 123.20(18)
C12 P4 Rh1 114.2(2)
C13 P5 C14 96.9(3)
C13 P5 C15 94.1(3)
C14 P5 C15 99.2(3)
C13 P5 Rh1 123.24(19)
C14 P5 Rh1 116.7(2)
C15 P5 Rh1 121.16(19)
C22 B1 C28 111.7(4)
C22 B1 C16 114.1(4)
C28 B1 C16 102.3(3)
C22 B1 C34 102.5(3)
C28 B1 C34 113.4(4)
C16 B1 C34 113.3(4)
P1 C1 H1A 109.5
P1 C1 H1B 109.5
H1A C1 H1B 109.5
P1 C1 H1C 109.5
H1A C1 H1C 109.5
H1B C1 H1C 109.5
P1 C2 H2A 109.5
P1 C2 H2B 109.5
H2A C2 H2B 109.5
P1 C2 H2C 109.5
H2A C2 H2C 109.5
H2B C2 H2C 109.5
P1 C3 H3A 109.5
P1 C3 H3B 109.5
H3A C3 H3B 109.5
P1 C3 H3C 109.5
H3A C3 H3C 109.5
H3B C3 H3C 109.5
P2 C4 H4A 109.5
P2 C4 H4B 109.5
H4A C4 H4B 109.5
P2 C4 H4C 109.5
H4A C4 H4C 109.5
H4B C4 H4C 109.5
P2 C5 H5A 109.5
P2 C5 H5B 109.5
H5A C5 H5B 109.5
P2 C5 H5C 109.5
H5A C5 H5C 109.5
H5B C5 H5C 109.5
P2 C6 H6A 109.5
P2 C6 H6B 109.5
H6A C6 H6B 109.5
P2 C6 H6C 109.5
H6A C6 H6C 109.5
H6B C6 H6C 109.5
P3 C7 H7A 109.5
P3 C7 H7B 109.5
H7A C7 H7B 109.5
P3 C7 H7C 109.5
H7A C7 H7C 109.5
H7B C7 H7C 109.5
P3 C8 H8A 109.5
P3 C8 H8B 109.5
H8A C8 H8B 109.5
P3 C8 H8C 109.5
H8A C8 H8C 109.5
H8B C8 H8C 109.5
P3 C9 H9A 109.5
P3 C9 H9B 109.5
H9A C9 H9B 109.5
P3 C9 H9C 109.5
H9A C9 H9C 109.5
H9B C9 H9C 109.5
P4 C10 H10A 109.5
P4 C10 H10B 109.5
H10A C10 H10B 109.5
P4 C10 H10C 109.5
H10A C10 H10C 109.5
H10B C10 H10C 109.5
P4 C11 H11A 109.5
P4 C11 H11B 109.5
H11A C11 H11B 109.5
P4 C11 H11C 109.5
H11A C11 H11C 109.5
H11B C11 H11C 109.5
P4 C12 H12A 109.5
P4 C12 H12B 109.5
H12A C12 H12B 109.5
P4 C12 H12C 109.5
H12A C12 H12C 109.5
H12B C12 H12C 109.5
P5 C13 H13A 109.5
P5 C13 H13B 109.5
H13A C13 H13B 109.5
P5 C13 H13C 109.5
H13A C13 H13C 109.5
H13B C13 H13C 109.5
P5 C14 H14A 109.5
P5 C14 H14B 109.5
H14A C14 H14B 109.5
P5 C14 H14C 109.5
H14A C14 H14C 109.5
H14B C14 H14C 109.5
P5 C15 H15A 109.5
P5 C15 H15B 109.5
H15A C15 H15B 109.5
P5 C15 H15C 109.5
H15A C15 H15C 109.5
H15B C15 H15C 109.5
C21 C16 C17 113.6(4)
C21 C16 B1 126.9(4)
C17 C16 B1 119.2(4)
F1 C17 C18 116.4(4)
F1 C17 C16 119.0(4)
C18 C17 C16 124.5(4)
F2 C18 C19 120.2(4)
F2 C18 C17 120.6(4)
C19 C18 C17 119.2(4)
F3 C19 C20 120.3(4)
F3 C19 C18 120.3(4)
C20 C19 C18 119.4(4)
F4 C20 C19 120.2(4)
F4 C20 C21 119.8(4)
C19 C20 C21 119.9(4)
F5 C21 C16 121.4(4)
F5 C21 C20 115.3(4)
C16 C21 C20 123.3(4)
C27 C22 C23 112.4(4)
C27 C22 B1 128.3(4)
C23 C22 B1 119.2(4)
F10 C23 C24 116.1(4)
F10 C23 C22 118.9(4)
C24 C23 C22 125.0(4)
F9 C24 C25 120.2(4)
F9 C24 C23 120.6(4)
C25 C24 C23 119.2(5)
F8 C25 C24 120.5(5)
F8 C25 C26 120.3(4)
C24 C25 C26 119.2(4)
F7 C26 C25 120.5(4)
F7 C26 C27 119.6(5)
C25 C26 C27 119.9(4)
F6 C27 C26 115.3(4)
F6 C27 C22 120.6(4)
C26 C27 C22 124.2(5)
C33 C28 C29 113.1(4)
C33 C28 B1 127.0(4)
C29 C28 B1 119.5(4)
F11 C29 C30 116.4(4)
F11 C29 C28 118.7(4)
C30 C29 C28 124.9(4)
F12 C30 C31 120.2(4)
F12 C30 C29 120.9(4)
C31 C30 C29 118.9(4)
F13 C31 C32 120.2(4)
F13 C31 C30 120.6(4)
C32 C31 C30 119.1(4)
F14 C32 C31 119.6(4)
F14 C32 C33 119.9(4)
C31 C32 C33 120.4(4)
F15 C33 C32 115.0(4)
F15 C33 C28 121.4(4)
C32 C33 C28 123.5(4)
C39 C34 C35 113.1(4)
C39 C34 B1 128.7(4)
C35 C34 B1 117.9(4)
F16 C35 C36 116.0(4)
F16 C35 C34 119.5(4)
C36 C35 C34 124.5(4)
F17 C36 C35 120.5(4)
F17 C36 C37 120.0(4)
C35 C36 C37 119.5(4)
F18 C37 C38 120.4(4)
F18 C37 C36 120.8(4)
C38 C37 C36 118.9(4)
F19 C38 C37 120.0(4)
F19 C38 C39 120.5(4)
C37 C38 C39 119.5(4)
F20 C39 C34 121.0(4)
F20 C39 C38 114.5(4)
C34 C39 C38 124.5(4)

loop_
_geom_bond_atom_site_label_1
_geom_bond_atom_site_label_2
_geom_bond_distance
Rh1 P2 2.3189(13)
Rh1 P3 2.3294(13)
Rh1 P4 2.3299(13)
Rh1 P5 2.3682(13)
Rh1 P1 2.3959(14)
P1 C1 1.829(6)
P1 C3 1.830(6)
P1 C2 1.858(6)
P2 C4 1.828(5)
P2 C6 1.838(6)
P2 C5 1.852(5)
P3 C9 1.835(5)
P3 C7 1.835(5)
P3 C8 1.841(5)
P4 C10 1.820(5)
P4 C11 1.830(5)
P4 C12 1.832(6)
P5 C13 1.829(5)
P5 C14 1.837(6)
P5 C15 1.846(6)
B1 C22 1.651(6)
B1 C28 1.656(6)
B1 C16 1.659(7)
B1 C34 1.662(7)
F1 C17 1.351(5)
F2 C18 1.348(5)
F3 C19 1.347(6)
F4 C20 1.347(5)
F5 C21 1.347(5)
F6 C27 1.351(5)
F7 C26 1.354(5)
F8 C25 1.350(5)
F9 C24 1.351(6)
F10 C23 1.364(5)
F11 C29 1.350(5)
F12 C30 1.346(5)
F13 C31 1.348(5)
F14 C32 1.350(5)
F15 C33 1.353(5)
F16 C35 1.350(5)
F17 C36 1.347(5)
F18 C37 1.339(5)
F19 C38 1.342(5)
F20 C39 1.361(5)
C1 H1A 0.9800
C1 H1B 0.9800
C1 H1C 0.9800
C2 H2A 0.9800
C2 H2B 0.9800
C2 H2C 0.9800
C3 H3A 0.9800
C3 H3B 0.9800
C3 H3C 0.9800
C4 H4A 0.9800
C4 H4B 0.9800
C4 H4C 0.9800
C5 H5A 0.9800
C5 H5B 0.9800
C5 H5C 0.9800
C6 H6A 0.9800
C6 H6B 0.9800
C6 H6C 0.9800
C7 H7A 0.9800
C7 H7B 0.9800
C7 H7C 0.9800
C8 H8A 0.9800
C8 H8B 0.9800
C8 H8C 0.9800
C9 H9A 0.9800
C9 H9B 0.9800
C9 H9C 0.9800
C10 H10A 0.9800
C10 H10B 0.9800
C10 H10C 0.9800
C11 H11A 0.9800
C11 H11B 0.9800
C11 H11C 0.9800
C12 H12A 0.9800
C12 H12B 0.9800
C12 H12C 0.9800
C13 H13A 0.9800
C13 H13B 0.9800
C13 H13C 0.9800
C14 H14A 0.9800
C14 H14B 0.9800
C14 H14C 0.9800
C15 H15A 0.9800
C15 H15B 0.9800
C15 H15C 0.9800
C16 C21 1.390(6)
C16 C17 1.395(6)
C17 C18 1.377(7)
C18 C19 1.373(7)
C19 C20 1.368(7)
C20 C21 1.392(7)
C22 C27 1.395(6)
C22 C23 1.400(7)
C23 C24 1.377(6)
C24 C25 1.367(7)
C25 C26 1.369(7)
C26 C27 1.381(6)
C28 C33 1.392(6)
C28 C29 1.397(6)
C29 C30 1.377(6)
C30 C31 1.372(7)
C31 C32 1.371(7)
C32 C33 1.380(6)
C34 C39 1.385(6)
C34 C35 1.397(6)
C35 C36 1.380(6)
C36 C37 1.381(7)
C37 C38 1.375(7)
C38 C39 1.390(6)
